data_7043248
loop_
_publ_author_name
'Ohno, Keiji'
'Tanuma, Honami'
'Kusano, Yukiko'
'Kaizaki, Sumio'
'Nagasawa, Akira'
'Fujihara, Takashi'

_publ_section_title
;
 Luminescence of tartrate bridged dinuclear 2,2&#x2032;-bipyridine
 platinum(ii) complexes: emission color controlled by intra- and
 inter-molecular interactions in the solid state
;
_journal_name_full 'Dalton Trans.'
_journal_paper_doi 10.1039/C7DT00745K
_journal_year 2017
_chemical_absolute_configuration rm
_chemical_formula_sum 'C24 H30 N4 O12 Pt2'
_chemical_formula_weight 956.70
_space_group_crystal_system monoclinic
_space_group_IT_number 4
_space_group_name_Hall 'P 2yb'
_space_group_name_H-M_alt 'P 1 21 1'
_symmetry_space_group_name_Hall 'P 2yb'
_symmetry_space_group_name_H-M 'P 1 21 1'
_atom_sites_solution_hydrogens mixed
_audit_creation_method SHELXL-2016/6
_audit_update_record
;
2017-05-16 deposited with the CCDC.
2017-05-18 downloaded from the CCDC.
;
_cell_angle_alpha 90
_cell_angle_beta 92.9650(10)
_cell_angle_gamma 90
_cell_formula_units_Z 6
_cell_length_a 10.6927(8)
_cell_length_b 18.9465(14)
_cell_length_c 21.1599(16)
_cell_measurement_reflns_used 9919
_cell_measurement_temperature 200(2)
_cell_measurement_theta_max 28.26
_cell_measurement_theta_min 2.19
_cell_volume 4281.0(6)
_computing_data_collection 'Bruker APEX2 (Bruker 2014)'
_computing_data_reduction 'Bruker SAINT and XPREP (Bruker 2014)'
_computing_molecular_graphics 'ORTEP-3 for Windows (Farrugia, 2012)'
_computing_publication_material 'XCIF (Bruker, 2014)'
_computing_structure_refinement 'SHELXL-2016/6 (Sheldrick, 2016)'
_computing_structure_solution 'SHELXL-2016/6 (Sheldrick, 2016)'
_diffrn_ambient_temperature 200(2)
_diffrn_detector_area_resol_mean 8.333
_diffrn_measured_fraction_theta_full 1.000
_diffrn_measured_fraction_theta_max 0.999
_diffrn_measurement_device_type 'Bruker APEXII CCD area-detector'
_diffrn_measurement_method '\f and \w'
_diffrn_radiation_monochromator 'Bruker Helios multilayer confocal mirror'
_diffrn_radiation_source 'Bruker TXS fine-focus rotating anode'
_diffrn_radiation_type MoK\a
_diffrn_radiation_wavelength 0.71073
_diffrn_reflns_av_R_equivalents 0.0352
_diffrn_reflns_av_unetI/netI 0.0490
_diffrn_reflns_Laue_measured_fraction_full 1.000
_diffrn_reflns_Laue_measured_fraction_max 0.999
_diffrn_reflns_limit_h_max 13
_diffrn_reflns_limit_h_min -13
_diffrn_reflns_limit_k_max 23
_diffrn_reflns_limit_k_min -23
_diffrn_reflns_limit_l_max 26
_diffrn_reflns_limit_l_min -26
_diffrn_reflns_number 44724
_diffrn_reflns_point_group_measured_fraction_full 0.997
_diffrn_reflns_point_group_measured_fraction_max 0.994
_diffrn_reflns_theta_full 25.242
_diffrn_reflns_theta_max 25.999
_diffrn_reflns_theta_min 0.964
_exptl_absorpt_coefficient_mu 9.862
_exptl_absorpt_correction_type multi-scan
_exptl_absorpt_process_details 'SADABS-2014/2 - Bruker 2014'
_exptl_crystal_colour red
_exptl_crystal_density_diffrn 2.227
_exptl_crystal_description needke
_exptl_crystal_F_000 2724
_exptl_crystal_size_max 0.082
_exptl_crystal_size_mid 0.031
_exptl_crystal_size_min 0.023
_exptl_transmission_factor_max 0.8621
_exptl_transmission_factor_min 0.5667
_refine_diff_density_max 1.164
_refine_diff_density_min -0.739
_refine_diff_density_rms 0.118
_refine_ls_abs_structure_details
;
 Flack x determined using 6783 quotients [(I+)-(I-)]/[(I+)+(I-)]
 (Parsons, Flack and Wagner, Acta Cryst. B69 (2013) 249-259).
;
_refine_ls_abs_structure_Flack -0.005(4)
_refine_ls_extinction_method none
_refine_ls_goodness_of_fit_ref 0.934
_refine_ls_hydrogen_treatment mixed
_refine_ls_matrix_type full
_refine_ls_number_parameters 1151
_refine_ls_number_reflns 16712
_refine_ls_number_restraints 5
_refine_ls_restrained_S_all 0.939
_refine_ls_R_factor_all 0.0300
_refine_ls_R_factor_gt 0.0247
_refine_ls_shift/su_max 0.023
_refine_ls_shift/su_mean 0.001
_refine_ls_structure_factor_coef Fsqd
_refine_ls_weighting_details 'w=1/[\s^2^(Fo^2^)+(0.0203P)^2^+0.5923P] where P=(Fo^2^+2Fc^2^)/3'
_refine_ls_weighting_scheme calc
_refine_ls_wR_factor_gt 0.0520
_refine_ls_wR_factor_ref 0.0538
_reflns_Friedel_coverage 0.930
_reflns_Friedel_fraction_full 0.994
_reflns_Friedel_fraction_max 0.990
_reflns_number_gt 15247
_reflns_number_total 16712
_reflns_threshold_expression 'I > 2\s(I)'
_cod_data_source_file c7dt00745k2.cif
_cod_data_source_block 1a
_cod_database_code 7043248
_shelx_shelxl_version_number 2016/6
_shelx_space_group_comment
;
The symmetry employed for this shelxl refinement is uniquely defined
by the following loop, which should always be used as a source of
symmetry information in preference to the above space-group names.
They are only intended as comments.
;
_shelx_estimated_absorpt_t_min 0.499
_shelx_estimated_absorpt_t_max 0.805

loop_
_space_group_symop_operation_xyz
'x, y, z'
'-x, y+1/2, -z'

loop_
_atom_site_label
_atom_site_type_symbol
_atom_site_fract_x
_atom_site_fract_y
_atom_site_fract_z
_atom_site_U_iso_or_equiv
_atom_site_adp_type
_atom_site_occupancy
_atom_site_site_symmetry_order
_atom_site_calc_flag
_atom_site_refinement_flags_posn
_atom_site_refinement_flags_adp
_atom_site_refinement_flags_occupancy
_atom_site_disorder_assembly
_atom_site_disorder_group
Pt1 Pt 0.20032(4) -0.07115(2) 0.24887(2) 0.02739(9) Uani 1 1 d . . . . .
Pt2 Pt 0.37472(4) 0.08174(2) 0.28123(2) 0.02524(9) Uani 1 1 d . . . . .
Pt3 Pt 0.33544(4) 0.26103(2) 0.28148(2) 0.02844(10) Uani 1 1 d . . . . .
Pt4 Pt 0.33661(3) 0.41918(2) 0.20307(2) 0.02221(9) Uani 1 1 d . . . . .
Pt5 Pt 0.34862(3) 0.58932(2) 0.20458(2) 0.02189(9) Uani 1 1 d . . . . .
Pt6 Pt 0.26154(4) 0.74849(2) 0.26445(2) 0.02535(9) Uani 1 1 d . . . . .
C1 C 0.1928(11) -0.0346(5) 0.1206(5) 0.036(2) Uani 1 1 d . . . . .
C2 C 0.3292(9) -0.0307(5) 0.1426(4) 0.030(2) Uani 1 1 d . . . . .
H2 H 0.380958 -0.051024 0.109007 0.036 Uiso 1 1 calc R U . . .
C3 C 0.3633(10) 0.0486(5) 0.1516(4) 0.031(2) Uani 1 1 d . . . . .
H3 H 0.351128 0.072834 0.109745 0.037 Uiso 1 1 calc R U . . .
C4 C 0.5018(11) 0.0515(5) 0.1722(5) 0.035(2) Uani 1 1 d . . . . .
C5 C -0.0673(10) -0.0675(6) 0.2769(5) 0.040(3) Uani 1 1 d . . . . .
H5 H -0.082913 -0.059973 0.232779 0.048 Uiso 1 1 calc R U . . .
C6 C -0.1689(11) -0.0707(7) 0.3160(6) 0.048(3) Uani 1 1 d . . . . .
H6 H -0.252179 -0.066960 0.298368 0.058 Uiso 1 1 calc R U . . .
C7 C -0.1473(12) -0.0792(7) 0.3800(6) 0.054(3) Uani 1 1 d . . . . .
H7 H -0.215067 -0.080327 0.407293 0.065 Uiso 1 1 calc R U . . .
C8 C -0.0251(11) -0.0862(6) 0.4042(6) 0.046(3) Uani 1 1 d . . . . .
H8 H -0.007774 -0.092477 0.448306 0.055 Uiso 1 1 calc R U . . .
C9 C 0.0709(10) -0.0840(6) 0.3634(5) 0.037(3) Uani 1 1 d . . . . .
C10 C 0.2035(10) -0.0916(5) 0.3828(5) 0.033(2) Uani 1 1 d . . . . .
C11 C 0.2526(12) -0.1017(6) 0.4445(5) 0.045(3) Uani 1 1 d . . . . .
H11 H 0.197985 -0.104288 0.478398 0.054 Uiso 1 1 calc R U . . .
C12 C 0.3778(12) -0.1077(6) 0.4562(6) 0.048(3) Uani 1 1 d . . . . .
H12 H 0.411172 -0.114047 0.498291 0.058 Uiso 1 1 calc R U . . .
C13 C 0.4584(11) -0.1047(6) 0.4056(5) 0.042(3) Uani 1 1 d . . . . .
H13 H 0.546265 -0.110393 0.412604 0.050 Uiso 1 1 calc R U . . .
C14 C 0.4061(10) -0.0932(5) 0.3465(5) 0.034(2) Uani 1 1 d . . . . .
H14 H 0.459645 -0.089597 0.312192 0.041 Uiso 1 1 calc R U . . .
C15 C 0.1089(10) 0.1007(6) 0.3116(5) 0.031(2) Uani 1 1 d . . . . .
H15 H 0.092377 0.100471 0.267005 0.037 Uiso 1 1 calc R U . . .
C16 C 0.0104(10) 0.1088(6) 0.3502(5) 0.037(3) Uani 1 1 d . . . . .
H16 H -0.072794 0.114191 0.332862 0.044 Uiso 1 1 calc R U . . .
C17 C 0.0356(11) 0.1087(6) 0.4142(5) 0.046(3) Uani 1 1 d . . . . .
H17 H -0.030679 0.113849 0.442023 0.055 Uiso 1 1 calc R U . . .
C18 C 0.1576(10) 0.1013(6) 0.4383(5) 0.040(3) Uani 1 1 d . . . . .
H18 H 0.175644 0.101426 0.482787 0.048 Uiso 1 1 calc R U . . .
C19 C 0.2538(9) 0.0936(6) 0.3969(4) 0.029(2) Uani 1 1 d . . . . .
C20 C 0.3860(9) 0.0843(5) 0.4164(4) 0.029(2) Uani 1 1 d . . . . .
C21 C 0.4332(10) 0.0777(6) 0.4784(5) 0.037(2) Uani 1 1 d . . . . .
H21 H 0.379176 0.079378 0.512627 0.044 Uiso 1 1 calc R U . . .
C22 C 0.5613(12) 0.0687(6) 0.4892(5) 0.047(3) Uani 1 1 d . . . . .
H22 H 0.596695 0.065980 0.531267 0.056 Uiso 1 1 calc R U . . .
C23 C 0.6360(10) 0.0636(6) 0.4392(5) 0.041(3) Uani 1 1 d . . . . .
H23 H 0.723491 0.055919 0.445929 0.049 Uiso 1 1 calc R U . . .
C24 C 0.5829(9) 0.0699(5) 0.3788(5) 0.033(2) Uani 1 1 d . . . . .
H24 H 0.635525 0.067341 0.344044 0.040 Uiso 1 1 calc R U . . .
C25 C 0.1196(10) 0.3030(6) 0.3386(5) 0.036(2) Uani 1 1 d . . . . .
C26 C 0.0904(10) 0.3126(5) 0.2680(5) 0.034(2) Uani 1 1 d . . . . .
H26 H 0.002591 0.296766 0.257444 0.041 Uiso 1 1 calc R U . . .
C27 C 0.1014(9) 0.3926(5) 0.2526(5) 0.028(2) Uani 1 1 d . . . . .
H27 H 0.035333 0.418867 0.274698 0.034 Uiso 1 1 calc R U . . .
C28 C 0.0783(9) 0.4013(5) 0.1816(5) 0.028(2) Uani 1 1 d . . . . .
C29 C 0.5182(10) 0.2524(6) 0.3919(5) 0.036(2) Uani 1 1 d . . . . .
H29 H 0.446819 0.255749 0.416710 0.043 Uiso 1 1 calc R U . . .
C30 C 0.6351(10) 0.2493(6) 0.4225(5) 0.043(3) Uani 1 1 d . . . . .
H30 H 0.645183 0.252023 0.467296 0.052 Uiso 1 1 calc R U . . .
C31 C 0.7377(10) 0.2422(6) 0.3853(5) 0.043(3) Uani 1 1 d . . . . .
H31 H 0.819703 0.238807 0.404513 0.051 Uiso 1 1 calc R U . . .
C32 C 0.7199(10) 0.2399(6) 0.3200(5) 0.041(3) Uani 1 1 d . . . . .
H32 H 0.789799 0.235764 0.294321 0.049 Uiso 1 1 calc R U . . .
C33 C 0.6014(10) 0.2438(6) 0.2928(5) 0.033(2) Uani 1 1 d . . . . .
C34 C 0.5681(10) 0.2414(5) 0.2248(5) 0.030(2) Uani 1 1 d . . . . .
C35 C 0.6544(11) 0.2330(5) 0.1785(5) 0.038(3) Uani 1 1 d . . . . .
H35 H 0.741367 0.229439 0.189726 0.046 Uiso 1 1 calc R U . . .
C36 C 0.6105(12) 0.2299(6) 0.1150(5) 0.045(3) Uani 1 1 d . . . . .
H36 H 0.667238 0.224382 0.082223 0.055 Uiso 1 1 calc R U . . .
C37 C 0.4832(12) 0.2349(6) 0.1009(5) 0.044(3) Uani 1 1 d . . . . .
H37 H 0.451260 0.231822 0.058212 0.052 Uiso 1 1 calc R U . . .
C38 C 0.4036(12) 0.2444(6) 0.1486(5) 0.040(3) Uani 1 1 d . . . . .
H38 H 0.316434 0.249387 0.138673 0.048 Uiso 1 1 calc R U . . .
C39 C 0.5115(9) 0.4278(6) 0.3157(5) 0.030(2) Uani 1 1 d . . . . .
H39 H 0.438989 0.427703 0.339801 0.037 Uiso 1 1 calc R U . . .
C40 C 0.6312(9) 0.4318(6) 0.3462(5) 0.033(2) Uani 1 1 d . . . . .
H40 H 0.640040 0.435308 0.390998 0.039 Uiso 1 1 calc R U . . .
C41 C 0.7358(9) 0.4305(6) 0.3108(5) 0.038(2) Uani 1 1 d . . . . .
H41 H 0.816842 0.431805 0.331328 0.046 Uiso 1 1 calc R U . . .
C42 C 0.7235(9) 0.4274(6) 0.2466(5) 0.035(2) Uani 1 1 d . . . . .
H42 H 0.795246 0.427235 0.221943 0.042 Uiso 1 1 calc R U . . .
C43 C 0.6038(9) 0.4246(6) 0.2179(5) 0.029(2) Uani 1 1 d . . . . .
C44 C 0.5750(8) 0.4222(5) 0.1491(4) 0.026(2) Uani 1 1 d . . . . .
C45 C 0.6634(9) 0.4225(6) 0.1032(4) 0.034(2) Uani 1 1 d . . . . .
H45 H 0.750058 0.425168 0.115379 0.041 Uiso 1 1 calc R U . . .
C46 C 0.6262(10) 0.4189(6) 0.0414(5) 0.041(3) Uani 1 1 d . . . . .
H46 H 0.686414 0.420226 0.009927 0.049 Uiso 1 1 calc R U . . .
C47 C 0.4984(10) 0.4132(6) 0.0238(5) 0.043(3) Uani 1 1 d . . . . .
H47 H 0.470940 0.409002 -0.019488 0.051 Uiso 1 1 calc R U . . .
C48 C 0.4135(9) 0.4139(6) 0.0707(4) 0.032(2) Uani 1 1 d . . . . .
H48 H 0.326507 0.410955 0.059333 0.039 Uiso 1 1 calc R U . . .
C49 C 0.5851(9) 0.6086(5) 0.2665(5) 0.024(2) Uani 1 1 d . . . . .
C50 C 0.4898(9) 0.6230(5) 0.3160(4) 0.024(2) Uani 1 1 d . . . . .
H50 H 0.521144 0.600957 0.356686 0.029 Uiso 1 1 calc R U . . .
C51 C 0.4850(9) 0.7050(5) 0.3260(4) 0.026(2) Uani 1 1 d . . . . .
H51 H 0.570564 0.721422 0.340438 0.031 Uiso 1 1 calc R U . . .
C52 C 0.3972(9) 0.7202(5) 0.3775(5) 0.026(2) Uani 1 1 d . . . . .
C53 C 0.4194(9) 0.5886(6) 0.0717(5) 0.035(2) Uani 1 1 d . . . . .
H53 H 0.503451 0.591367 0.088399 0.042 Uiso 1 1 calc R U . . .
C54 C 0.3952(11) 0.5871(6) 0.0065(5) 0.041(3) Uani 1 1 d . . . . .
H54 H 0.462604 0.589079 -0.020957 0.049 Uiso 1 1 calc R U . . .
C55 C 0.2738(12) 0.5828(7) -0.0184(5) 0.050(3) Uani 1 1 d . . . . .
H55 H 0.256632 0.581410 -0.062887 0.060 Uiso 1 1 calc R U . . .
C56 C 0.1788(10) 0.5804(6) 0.0222(5) 0.040(3) Uani 1 1 d . . . . .
H56 H 0.094454 0.577390 0.005906 0.048 Uiso 1 1 calc R U . . .
C57 C 0.2049(10) 0.5825(6) 0.0872(5) 0.034(2) Uani 1 1 d . . . . .
C58 C 0.1115(9) 0.5817(6) 0.1362(5) 0.031(2) Uani 1 1 d . . . . .
C59 C -0.0146(10) 0.5792(6) 0.1248(5) 0.040(3) Uani 1 1 d . . . . .
H59 H -0.049663 0.578545 0.082585 0.048 Uiso 1 1 calc R U . . .
C60 C -0.0925(10) 0.5777(6) 0.1765(5) 0.037(2) Uani 1 1 d . . . . .
H60 H -0.180927 0.575937 0.169250 0.045 Uiso 1 1 calc R U . . .
C61 C -0.0419(9) 0.5788(6) 0.2360(5) 0.035(2) Uani 1 1 d . . . . .
H61 H -0.093608 0.576404 0.271135 0.042 Uiso 1 1 calc R U . . .
C62 C 0.0893(9) 0.5834(6) 0.2454(5) 0.026(2) Uani 1 1 d . . . . .
H62 H 0.125968 0.586069 0.287187 0.032 Uiso 1 1 calc R U . . .
C63 C 0.3322(11) 0.7614(6) 0.1316(5) 0.043(3) Uani 1 1 d . . . . .
H63 H 0.415656 0.754003 0.147913 0.051 Uiso 1 1 calc R U . . .
C64 C 0.3099(14) 0.7730(6) 0.0678(5) 0.052(3) Uani 1 1 d . . . . .
H64 H 0.378112 0.776105 0.040878 0.062 Uiso 1 1 calc R U . . .
C65 C 0.1894(15) 0.7800(7) 0.0429(6) 0.062(4) Uani 1 1 d . . . . .
H65 H 0.173436 0.786848 -0.001272 0.075 Uiso 1 1 calc R U . . .
C66 C 0.0888(14) 0.7768(6) 0.0842(6) 0.056(4) Uani 1 1 d . . . . .
H66 H 0.004247 0.780418 0.068342 0.067 Uiso 1 1 calc R U . . .
C67 C 0.1184(11) 0.7682(6) 0.1488(5) 0.037(3) Uani 1 1 d . . . . .
C68 C 0.0250(10) 0.7632(6) 0.1975(5) 0.036(2) Uani 1 1 d . . . . .
C69 C -0.1055(11) 0.7653(6) 0.1854(6) 0.050(3) Uani 1 1 d . . . . .
H69 H -0.140495 0.771184 0.143569 0.060 Uiso 1 1 calc R U . . .
C70 C -0.1788(11) 0.7590(7) 0.2342(7) 0.055(4) Uani 1 1 d . . . . .
H70 H -0.267142 0.759889 0.226761 0.066 Uiso 1 1 calc R U . . .
C71 C -0.1282(10) 0.7510(6) 0.2957(6) 0.045(3) Uani 1 1 d . . . . .
H71 H -0.181022 0.746955 0.330302 0.054 Uiso 1 1 calc R U . . .
C72 C -0.0005(10) 0.7492(6) 0.3053(6) 0.040(3) Uani 1 1 d . . . . .
H72 H 0.034833 0.743964 0.347205 0.048 Uiso 1 1 calc R U . . .
N1 N 0.0474(8) -0.0744(5) 0.2991(4) 0.0326(19) Uani 1 1 d . . . . .
N2 N 0.2809(8) -0.0866(4) 0.3344(4) 0.0271(19) Uani 1 1 d . . . . .
N3 N 0.2271(8) 0.0933(4) 0.3343(4) 0.0263(18) Uani 1 1 d . . . . .
N4 N 0.4606(7) 0.0794(5) 0.3673(4) 0.0267(17) Uani 1 1 d . . . . .
N5 N 0.5009(7) 0.2509(5) 0.3289(4) 0.0297(19) Uani 1 1 d . . . . .
N6 N 0.4462(8) 0.2467(4) 0.2092(4) 0.0296(19) Uani 1 1 d . . . . .
N7 N 0.5003(7) 0.4240(4) 0.2515(3) 0.0213(16) Uani 1 1 d . . . . .
N8 N 0.4514(6) 0.4185(4) 0.1322(3) 0.0230(17) Uani 1 1 d . . . . .
N9 N 0.3252(7) 0.5863(4) 0.1113(4) 0.0268(17) Uani 1 1 d . . . . .
N10 N 0.1632(7) 0.5841(4) 0.1958(4) 0.0233(17) Uani 1 1 d . . . . .
N11 N 0.2373(8) 0.7605(5) 0.1716(4) 0.0304(19) Uani 1 1 d . . . . .
N12 N 0.0760(8) 0.7545(5) 0.2572(4) 0.0325(19) Uani 1 1 d . . . . .
O1 O 0.1150(7) -0.0548(4) 0.1626(3) 0.0338(18) Uani 1 1 d . . . . .
O2 O 0.1568(7) -0.0193(4) 0.0658(3) 0.046(2) Uani 1 1 d . . . . .
O3 O 0.3546(6) -0.0682(4) 0.1994(3) 0.0295(16) Uani 1 1 d . . . . .
O4 O 0.2876(6) 0.0818(4) 0.1947(3) 0.0279(15) Uani 1 1 d . . . . .
O5 O 0.5275(6) 0.0691(4) 0.2314(3) 0.0341(17) Uani 1 1 d . . . . .
O6 O 0.5839(7) 0.0359(4) 0.1359(3) 0.0435(19) Uani 1 1 d . . . . .
O7 O 0.2277(7) 0.2775(4) 0.3555(3) 0.0374(18) Uani 1 1 d . . . . .
O8 O 0.0413(7) 0.3212(4) 0.3771(3) 0.047(2) Uani 1 1 d . . . . .
O9 O 0.1730(6) 0.2717(4) 0.2330(3) 0.0328(17) Uani 1 1 d . . . . .
O10 O 0.2178(6) 0.4181(4) 0.2731(3) 0.0257(15) Uani 1 1 d . . . . .
O11 O 0.1763(6) 0.4146(4) 0.1500(3) 0.0278(16) Uani 1 1 d . . . . .
O12 O -0.0260(6) 0.3944(4) 0.1557(3) 0.0410(19) Uani 1 1 d . . . . .
O13 O 0.5372(6) 0.5931(4) 0.2100(3) 0.0288(16) Uani 1 1 d . . . . .
O14 O 0.6969(6) 0.6125(4) 0.2787(3) 0.0393(18) Uani 1 1 d . . . . .
O15 O 0.3716(6) 0.5945(4) 0.2995(3) 0.0238(15) Uani 1 1 d . . . . .
O16 O 0.4499(6) 0.7401(4) 0.2693(3) 0.0294(16) Uani 1 1 d . . . . .
O17 O 0.2838(6) 0.7391(4) 0.3596(3) 0.0275(15) Uani 1 1 d . . . . .
O18 O 0.4303(7) 0.7124(4) 0.4342(3) 0.0398(18) Uani 1 1 d . . . . .
O19B O 0.373(3) 0.234(3) 0.931(2) 0.35(4) Uani 0.5 1 d . . P A 1
H19A H 0.312428 0.254782 0.949995 0.524 Uiso 0.5 1 d R U P A 1
H19B H 0.359199 0.189322 0.928494 0.524 Uiso 0.5 1 d R U P A 1
O18B O 0.172(3) 0.2132(10) 0.0192(9) 0.115(10) Uani 0.5 1 d . . P B 2
H18A H 0.252816 0.210596 0.016934 0.173 Uiso 0.5 1 d R U P B 2
H18B H 0.149836 0.191866 0.053294 0.173 Uiso 0.5 1 d R U P B 2
O1S O 0.2541(6) 0.5044(4) 0.3723(3) 0.0332(15) Uani 1 1 d . . . . .
H1SA H 0.192431 0.529152 0.385981 0.050 Uiso 1 1 d R U . . .
H1SB H 0.225590 0.475142 0.343361 0.050 Uiso 1 1 d R U . . .
O2S O 0.1130(8) 0.1687(4) 0.1510(4) 0.057(2) Uani 1 1 d . . . . .
H2SA H 0.170770 0.139635 0.165371 0.086 Uiso 1 1 d R U . . .
H2SB H 0.117440 0.207645 0.172801 0.086 Uiso 1 1 d R U . . .
O3S O 0.7849(7) 0.6050(5) 0.4002(4) 0.058(3) Uani 1 1 d . . . . .
H3SA H 0.859922 0.587859 0.406931 0.086 Uiso 1 1 d R U . . .
H3SB H 0.770801 0.612419 0.359861 0.086 Uiso 1 1 d R U . . .
O4S O 0.9312(8) 0.4386(5) 0.4400(3) 0.057(2) Uani 1 1 d . . . . .
H4SA H 0.990185 0.413390 0.424443 0.085 Uiso 1 1 d R U . . .
H4SB H 0.858616 0.420700 0.428513 0.085 Uiso 1 1 d R U . . .
O5S O 0.5606(7) 0.8538(4) 0.2200(4) 0.057(2) Uani 1 1 d . . . . .
H5SA H 0.528845 0.811642 0.216466 0.086 Uiso 1 1 d R U . . .
H5SB H 0.507605 0.884392 0.203676 0.086 Uiso 1 1 d R U . . .
O6S O 0.9317(9) 0.7803(5) 0.4960(4) 0.063(2) Uani 1 1 d . . . . .
H6SA H 0.856533 0.784456 0.478669 0.094 Uiso 1 1 d R U . . .
H6SB H 0.940775 0.809176 0.527868 0.094 Uiso 1 1 d R U . . .
O7S O 0.0498(8) 0.5711(5) 0.4181(4) 0.066(3) Uani 1 1 d . . . . .
H7SA H 0.071385 0.590648 0.454234 0.099 Uiso 1 1 d R U . . .
H7SB H 0.010335 0.531808 0.424634 0.099 Uiso 1 1 d R U . . .
O8S O 0.6957(9) 0.7279(5) 0.4558(5) 0.078(3) Uani 1 1 d . . . . .
H8SA H 0.705449 0.690342 0.432828 0.117 Uiso 1 1 d R U . . .
H8SB H 0.655679 0.759851 0.433198 0.117 Uiso 1 1 d R U . . .
O9S O 0.1303(8) 0.6977(5) 0.4686(4) 0.065(3) Uani 1 1 d . . . . .
H9SA H 0.064388 0.724694 0.465976 0.098 Uiso 1 1 d R U . . .
H9SB H 0.170068 0.700974 0.433906 0.098 Uiso 1 1 d R U . . .
O10S O 0.0991(10) 0.7593(6) 0.8947(5) 0.101(4) Uani 1 1 d . . . . .
H10A H 0.077496 0.800461 0.879700 0.152 Uiso 1 1 d R U . . .
H10B H 0.041736 0.728451 0.883680 0.152 Uiso 1 1 d R U . . .
O11S O 0.7344(10) 0.9154(6) 0.1453(6) 0.118(5) Uani 1 1 d . . . . .
H11A H 0.692794 0.881938 0.162929 0.177 Uiso 1 1 d R U . . .
H11B H 0.692773 0.954778 0.146979 0.177 Uiso 1 1 d R U . . .
O12S O 0.7920(8) 0.0953(5) 0.2447(4) 0.065(3) Uani 1 1 d . . . . .
H12A H 0.711784 0.087659 0.240948 0.098 Uiso 1 1 d R U . . .
H12B H 0.826095 0.083649 0.209778 0.098 Uiso 1 1 d R U . . .
O13S O 0.9296(8) 0.0639(5) 0.1417(5) 0.071(3) Uani 1 1 d . . . . .
H13A H 0.977638 0.100459 0.137538 0.106 Uiso 1 1 d R U . . .
H13B H 0.975708 0.026579 0.148918 0.106 Uiso 1 1 d R U . . .
O14S O 1.0172(10) 0.4159(7) 0.0173(4) 0.101(4) Uani 1 1 d . . . . .
H14A H 1.024478 0.411964 0.058322 0.151 Uiso 1 1 d R U . . .
H14B H 0.946183 0.397755 0.003502 0.151 Uiso 1 1 d R U . . .
O15S O 0.3278(14) 0.3991(7) 0.4658(6) 0.097(4) Uani 1 1 d . . . . .
H15A H 0.244(19) 0.377(10) 0.464(10) 0.146 Uiso 1 1 d . U . . .
H15B H 0.34(2) 0.423(12) 0.441(10) 0.146 Uiso 1 1 d . U . . .
O16S O 0.2686(13) 0.0837(8) 0.9792(6) 0.133(5) Uani 1 1 d . . . . .
H16A H 0.226726 0.123138 0.977086 0.199 Uiso 1 1 d R U . . .
H16B H 0.225316 0.051938 0.998116 0.199 Uiso 1 1 d R U . . .
O17S O 0.7963(12) 0.8447(8) 0.0324(7) 0.140(6) Uani 1 1 d . . . . .
H17A H 0.857599 0.867055 0.015670 0.210 Uiso 1 1 d R U . . .
H17B H 0.764478 0.871226 0.061040 0.210 Uiso 1 1 d R U . . .

loop_
_atom_site_aniso_label
_atom_site_aniso_U_11
_atom_site_aniso_U_22
_atom_site_aniso_U_33
_atom_site_aniso_U_23
_atom_site_aniso_U_13
_atom_site_aniso_U_12
Pt1 0.0328(2) 0.02330(19) 0.02650(19) -0.00044(17) 0.00590(16) -0.00085(18)
Pt2 0.0300(2) 0.02402(19) 0.02176(19) -0.00064(17) 0.00182(15) -0.00145(17)
Pt3 0.0345(2) 0.0238(2) 0.0273(2) 0.00037(17) 0.00540(17) 0.00083(18)
Pt4 0.02065(18) 0.0239(2) 0.02221(18) -0.00036(16) 0.00233(14) 0.00014(16)
Pt5 0.02238(19) 0.0228(2) 0.02089(18) -0.00076(16) 0.00509(15) 0.00086(16)
Pt6 0.0299(2) 0.0227(2) 0.02353(19) 0.00122(17) 0.00180(16) 0.00166(17)
C1 0.048(7) 0.032(6) 0.028(6) -0.003(5) 0.001(5) -0.003(5)
C2 0.035(6) 0.039(6) 0.016(5) -0.003(4) 0.008(4) 0.002(5)
C3 0.043(6) 0.032(6) 0.017(5) 0.003(4) 0.005(4) 0.003(5)
C4 0.048(7) 0.028(6) 0.031(6) 0.012(5) 0.010(5) 0.001(5)
C5 0.040(6) 0.035(6) 0.046(7) 0.005(6) 0.006(5) -0.004(5)
C6 0.044(7) 0.045(7) 0.057(7) 0.001(7) 0.014(6) 0.004(6)
C7 0.057(8) 0.048(8) 0.060(8) -0.008(7) 0.028(7) -0.012(7)
C8 0.053(7) 0.041(7) 0.046(7) -0.004(6) 0.011(6) -0.009(6)
C9 0.050(6) 0.024(6) 0.038(6) 0.001(5) 0.013(5) -0.008(5)
C10 0.044(6) 0.022(5) 0.033(6) 0.000(4) 0.008(5) -0.005(4)
C11 0.075(9) 0.038(6) 0.024(6) 0.001(5) 0.009(6) -0.001(6)
C12 0.055(8) 0.051(7) 0.037(7) 0.004(6) -0.013(6) 0.007(6)
C13 0.045(7) 0.035(6) 0.044(7) -0.001(5) -0.008(6) -0.003(5)
C14 0.039(6) 0.034(6) 0.030(6) -0.001(5) 0.001(5) -0.001(5)
C15 0.035(6) 0.041(7) 0.017(5) -0.004(4) -0.002(4) -0.003(5)
C16 0.030(6) 0.048(7) 0.032(6) -0.004(5) -0.001(5) 0.000(5)
C17 0.051(7) 0.051(8) 0.036(6) -0.004(5) 0.008(6) 0.009(6)
C18 0.048(7) 0.050(7) 0.023(5) -0.009(5) 0.008(5) -0.004(6)
C19 0.036(6) 0.030(6) 0.022(5) -0.002(4) 0.002(4) -0.001(5)
C20 0.038(6) 0.024(5) 0.025(5) -0.002(5) -0.002(4) 0.002(5)
C21 0.044(6) 0.035(6) 0.031(5) -0.011(5) -0.003(5) -0.001(5)
C22 0.061(8) 0.045(7) 0.033(6) -0.010(5) -0.007(6) 0.007(6)
C23 0.032(6) 0.048(7) 0.041(6) -0.006(5) -0.006(5) 0.005(5)
C24 0.030(6) 0.039(6) 0.032(5) -0.010(5) 0.002(4) -0.001(4)
C25 0.033(6) 0.041(6) 0.036(6) 0.001(5) 0.003(5) -0.004(5)
C26 0.031(6) 0.033(6) 0.038(6) -0.006(5) 0.005(5) 0.000(5)
C27 0.020(5) 0.035(6) 0.031(5) -0.012(5) 0.010(4) -0.003(4)
C28 0.017(5) 0.030(6) 0.035(6) -0.002(4) -0.007(4) 0.003(4)
C29 0.046(6) 0.029(6) 0.033(5) 0.003(5) 0.011(5) 0.004(5)
C30 0.052(7) 0.039(6) 0.039(6) 0.005(5) 0.008(5) 0.006(6)
C31 0.039(6) 0.048(7) 0.041(6) 0.011(6) -0.001(5) 0.007(5)
C32 0.035(6) 0.045(7) 0.043(6) 0.009(5) 0.016(5) 0.003(5)
C33 0.043(6) 0.030(6) 0.028(5) 0.001(5) 0.010(5) -0.001(5)
C34 0.038(6) 0.027(6) 0.024(5) -0.001(4) 0.010(4) -0.001(5)
C35 0.044(7) 0.031(6) 0.042(6) 0.009(5) 0.017(5) 0.003(5)
C36 0.068(9) 0.041(7) 0.029(6) -0.001(5) 0.021(6) 0.001(6)
C37 0.063(8) 0.042(7) 0.027(6) -0.003(5) 0.006(5) -0.002(6)
C38 0.057(7) 0.030(6) 0.032(6) -0.006(5) 0.001(5) 0.006(6)
C39 0.031(5) 0.033(5) 0.027(5) 0.005(5) -0.002(4) 0.006(5)
C40 0.034(5) 0.037(6) 0.027(5) 0.001(5) -0.007(4) -0.003(5)
C41 0.023(5) 0.047(6) 0.043(6) 0.001(6) -0.005(5) -0.001(5)
C42 0.027(5) 0.036(6) 0.043(6) 0.004(5) 0.008(5) -0.005(5)
C43 0.030(5) 0.023(5) 0.034(5) 0.004(5) 0.008(4) -0.004(5)
C44 0.026(5) 0.023(5) 0.028(5) 0.001(4) -0.001(4) 0.002(4)
C45 0.027(5) 0.045(6) 0.031(5) 0.002(5) 0.008(4) 0.006(5)
C46 0.042(6) 0.051(7) 0.031(6) 0.003(5) 0.013(5) 0.001(6)
C47 0.048(7) 0.056(8) 0.023(5) 0.002(5) 0.007(5) 0.006(6)
C48 0.029(5) 0.039(7) 0.029(5) 0.003(5) 0.003(4) 0.003(5)
C49 0.022(5) 0.023(5) 0.028(5) 0.003(4) 0.005(4) 0.001(4)
C50 0.020(5) 0.029(5) 0.022(5) 0.001(4) 0.000(4) 0.002(4)
C51 0.023(5) 0.027(5) 0.027(5) -0.004(4) -0.002(4) -0.008(4)
C52 0.033(6) 0.020(5) 0.025(5) -0.008(4) 0.001(4) 0.003(4)
C53 0.036(6) 0.035(6) 0.033(5) 0.003(5) 0.009(4) 0.013(5)
C54 0.055(7) 0.038(6) 0.032(6) 0.000(5) 0.017(5) 0.008(6)
C55 0.069(8) 0.053(7) 0.027(6) -0.004(6) 0.006(6) -0.002(7)
C56 0.048(7) 0.045(6) 0.027(5) 0.004(5) -0.005(5) -0.005(6)
C57 0.041(6) 0.026(5) 0.034(6) -0.004(5) 0.000(5) -0.001(5)
C58 0.032(5) 0.031(5) 0.029(5) -0.011(5) 0.001(4) -0.004(5)
C59 0.033(6) 0.044(6) 0.042(6) -0.001(6) -0.010(5) -0.003(5)
C60 0.024(5) 0.044(6) 0.044(6) -0.005(6) 0.002(5) -0.004(5)
C61 0.027(5) 0.039(6) 0.039(6) 0.002(5) 0.007(5) 0.001(5)
C62 0.031(5) 0.021(5) 0.028(5) 0.002(5) 0.002(4) 0.001(5)
C63 0.053(7) 0.038(7) 0.038(6) 0.003(6) 0.006(5) 0.008(6)
C64 0.092(10) 0.038(7) 0.025(6) 0.001(5) 0.012(6) 0.004(7)
C65 0.104(12) 0.061(9) 0.022(6) 0.003(6) -0.003(7) 0.016(8)
C66 0.089(10) 0.037(7) 0.039(7) 0.004(6) -0.023(7) 0.013(6)
C67 0.055(7) 0.023(6) 0.033(6) 0.007(5) -0.001(5) 0.010(5)
C68 0.046(7) 0.023(5) 0.038(6) -0.002(5) 0.001(5) 0.003(5)
C69 0.041(7) 0.044(7) 0.064(8) 0.008(7) -0.015(6) 0.019(6)
C70 0.032(6) 0.045(8) 0.088(11) 0.008(8) -0.009(7) 0.016(6)
C71 0.031(6) 0.033(6) 0.074(9) 0.003(6) 0.015(6) 0.006(5)
C72 0.037(6) 0.020(5) 0.063(8) 0.003(5) 0.002(6) -0.001(5)
N1 0.039(5) 0.023(4) 0.037(5) 0.005(4) 0.010(4) -0.003(4)
N2 0.042(5) 0.020(5) 0.020(4) 0.002(3) 0.004(4) 0.001(4)
N3 0.036(5) 0.018(4) 0.025(4) 0.000(4) 0.004(4) -0.001(4)
N4 0.030(4) 0.026(4) 0.024(4) -0.002(4) -0.001(3) -0.005(4)
N5 0.030(4) 0.026(4) 0.033(5) 0.000(4) 0.007(4) -0.002(4)
N6 0.043(5) 0.022(4) 0.024(4) -0.001(4) 0.007(4) 0.004(4)
N7 0.022(4) 0.020(4) 0.022(4) 0.001(4) -0.003(3) 0.000(4)
N8 0.024(4) 0.022(4) 0.024(4) 0.002(4) 0.009(3) -0.001(4)
N9 0.030(4) 0.024(4) 0.027(4) -0.003(4) 0.006(3) 0.003(4)
N10 0.020(4) 0.021(4) 0.029(4) -0.001(4) 0.003(3) -0.002(4)
N11 0.042(5) 0.027(5) 0.023(4) 0.001(4) 0.003(4) 0.005(4)
N12 0.033(5) 0.021(4) 0.044(5) 0.004(4) 0.006(4) 0.001(4)
O1 0.037(4) 0.033(4) 0.032(4) -0.005(3) 0.003(3) -0.006(3)
O2 0.054(5) 0.059(5) 0.026(4) 0.001(3) -0.004(4) -0.009(4)
O3 0.034(4) 0.027(4) 0.028(3) 0.007(3) 0.004(3) 0.002(3)
O4 0.035(4) 0.030(4) 0.019(3) -0.001(3) 0.000(3) 0.003(4)
O5 0.031(4) 0.046(5) 0.027(4) -0.002(3) 0.008(3) -0.007(3)
O6 0.041(4) 0.054(5) 0.037(4) 0.008(4) 0.015(4) 0.001(4)
O7 0.038(4) 0.043(5) 0.032(4) 0.005(3) 0.010(3) 0.007(3)
O8 0.038(4) 0.069(6) 0.036(4) 0.007(4) 0.021(4) 0.003(4)
O9 0.034(4) 0.029(4) 0.036(4) -0.005(3) 0.001(3) -0.003(3)
O10 0.024(3) 0.025(4) 0.028(3) -0.005(3) 0.008(3) 0.000(3)
O11 0.024(3) 0.038(4) 0.021(3) 0.004(3) -0.002(3) -0.002(3)
O12 0.024(4) 0.058(5) 0.041(4) 0.000(4) 0.004(3) 0.004(3)
O13 0.026(4) 0.036(4) 0.025(4) -0.003(3) 0.010(3) 0.000(3)
O14 0.019(4) 0.061(5) 0.038(4) -0.006(4) 0.000(3) 0.005(3)
O15 0.024(3) 0.028(4) 0.020(3) 0.000(3) 0.005(3) -0.002(3)
O16 0.037(4) 0.032(4) 0.018(3) 0.011(3) 0.001(3) 0.002(3)
O17 0.031(4) 0.030(4) 0.022(3) 0.003(3) 0.008(3) 0.004(3)
O18 0.050(5) 0.047(5) 0.023(4) -0.001(3) 0.003(3) 0.011(4)
O19B 0.13(3) 0.61(10) 0.31(6) 0.16(6) 0.02(3) 0.25(5)
O18B 0.19(3) 0.110(19) 0.046(12) -0.009(12) -0.021(15) 0.065(18)
O1S 0.040(4) 0.037(4) 0.023(3) -0.006(3) 0.006(3) -0.001(3)
O2S 0.061(6) 0.043(5) 0.063(5) -0.018(4) -0.032(5) 0.014(4)
O3S 0.044(5) 0.094(7) 0.035(4) 0.005(4) 0.004(4) 0.022(5)
O4S 0.051(5) 0.078(6) 0.040(4) -0.002(4) 0.005(4) 0.009(5)
O5S 0.030(4) 0.045(5) 0.099(7) 0.032(5) 0.025(4) 0.008(4)
O6S 0.067(6) 0.067(6) 0.054(5) -0.004(5) 0.001(5) -0.015(5)
O7S 0.055(5) 0.079(7) 0.065(6) -0.012(5) 0.011(5) -0.009(5)
O8S 0.069(7) 0.080(7) 0.083(7) -0.015(6) -0.029(6) -0.004(5)
O9S 0.058(6) 0.092(7) 0.047(5) -0.007(5) 0.014(4) -0.013(5)
O10S 0.104(9) 0.088(8) 0.107(9) 0.005(8) -0.036(7) 0.007(8)
O11S 0.087(8) 0.095(9) 0.178(13) 0.075(9) 0.061(8) 0.038(7)
O12S 0.052(5) 0.077(7) 0.064(6) -0.009(5) -0.019(4) 0.003(5)
O13S 0.048(5) 0.073(7) 0.091(7) 0.008(5) 0.004(5) 0.008(5)
O14S 0.104(9) 0.147(12) 0.050(6) -0.007(7) -0.015(6) 0.043(9)
O15S 0.102(9) 0.084(9) 0.101(10) 0.025(7) -0.040(8) -0.014(7)
O16S 0.149(13) 0.133(12) 0.112(10) 0.023(10) -0.024(9) -0.022(11)
O17S 0.079(9) 0.199(15) 0.139(13) 0.088(11) -0.021(8) -0.008(9)

loop_
_atom_type_symbol
_atom_type_description
_atom_type_scat_dispersion_real
_atom_type_scat_dispersion_imag
_atom_type_scat_source
C C 0.0033 0.0016 'International Tables Vol C Tables 4.2.6.8 and 6.1.1.4'
H H 0.0000 0.0000 'International Tables Vol C Tables 4.2.6.8 and 6.1.1.4'
N N 0.0061 0.0033 'International Tables Vol C Tables 4.2.6.8 and 6.1.1.4'
O O 0.0106 0.0060 'International Tables Vol C Tables 4.2.6.8 and 6.1.1.4'
Pt Pt -1.7033 8.3905 'International Tables Vol C Tables 4.2.6.8 and 6.1.1.4'

loop_
_geom_angle_atom_site_label_1
_geom_angle_atom_site_label_2
_geom_angle_atom_site_label_3
_geom_angle
N2 Pt1 N1 80.7(3)
N2 Pt1 O3 98.7(3)
N1 Pt1 O3 179.4(3)
N2 Pt1 O1 178.8(3)
N1 Pt1 O1 98.1(3)
O3 Pt1 O1 82.5(3)
N3 Pt2 N4 80.1(3)
N3 Pt2 O5 177.5(3)
N4 Pt2 O5 97.4(3)
N3 Pt2 O4 99.8(3)
N4 Pt2 O4 178.7(3)
O5 Pt2 O4 82.6(3)
O9 Pt3 N5 178.9(3)
O9 Pt3 N6 99.0(3)
N5 Pt3 N6 80.0(3)
O9 Pt3 O7 82.3(3)
N5 Pt3 O7 98.7(3)
N6 Pt3 O7 178.3(3)
N7 Pt4 N8 80.0(3)
N7 Pt4 O10 101.2(3)
N8 Pt4 O10 178.5(3)
N7 Pt4 O11 177.0(3)
N8 Pt4 O11 96.9(3)
O10 Pt4 O11 81.8(3)
N7 Pt4 Pt5 85.1(2)
N8 Pt4 Pt5 89.3(2)
O10 Pt4 Pt5 91.7(2)
O11 Pt4 Pt5 94.7(2)
N9 Pt5 N10 80.3(3)
N9 Pt5 O15 178.9(3)
N10 Pt5 O15 99.5(3)
N9 Pt5 O13 97.6(3)
N10 Pt5 O13 177.7(3)
O15 Pt5 O13 82.6(2)
N9 Pt5 Pt4 87.6(2)
N10 Pt5 Pt4 84.9(2)
O15 Pt5 Pt4 93.50(19)
O13 Pt5 Pt4 94.3(2)
N11 Pt6 N12 80.7(4)
N11 Pt6 O16 98.0(3)
N12 Pt6 O16 178.0(3)
N11 Pt6 O17 178.3(3)
N12 Pt6 O17 98.5(3)
O16 Pt6 O17 82.9(2)
O2 C1 O1 121.9(10)
O2 C1 C2 121.7(9)
O1 C1 C2 116.3(9)
O3 C2 C1 112.2(8)
O3 C2 C3 110.4(8)
C1 C2 C3 107.5(8)
O3 C2 H2 108.9
C1 C2 H2 108.9
C3 C2 H2 108.9
O4 C3 C4 112.5(8)
O4 C3 C2 112.0(8)
C4 C3 C2 106.8(8)
O4 C3 H3 108.5
C4 C3 H3 108.5
C2 C3 H3 108.5
O6 C4 O5 122.4(10)
O6 C4 C3 121.7(10)
O5 C4 C3 115.9(9)
N1 C5 C6 121.9(11)
N1 C5 H5 119.0
C6 C5 H5 119.0
C7 C6 C5 119.5(11)
C7 C6 H6 120.2
C5 C6 H6 120.2
C6 C7 C8 118.9(11)
C6 C7 H7 120.5
C8 C7 H7 120.5
C9 C8 C7 119.1(11)
C9 C8 H8 120.5
C7 C8 H8 120.5
C8 C9 N1 121.2(10)
C8 C9 C10 124.4(10)
N1 C9 C10 114.4(9)
N2 C10 C11 120.1(10)
N2 C10 C9 113.8(9)
C11 C10 C9 126.1(10)
C12 C11 C10 120.3(11)
C12 C11 H11 119.9
C10 C11 H11 119.9
C11 C12 C13 119.7(11)
C11 C12 H12 120.2
C13 C12 H12 120.2
C14 C13 C12 117.8(11)
C14 C13 H13 121.1
C12 C13 H13 121.1
N2 C14 C13 122.8(10)
N2 C14 H14 118.6
C13 C14 H14 118.6
N3 C15 C16 122.5(9)
N3 C15 H15 118.8
C16 C15 H15 118.8
C17 C16 C15 118.1(10)
C17 C16 H16 120.9
C15 C16 H16 120.9
C16 C17 C18 120.0(10)
C16 C17 H17 120.0
C18 C17 H17 120.0
C17 C18 C19 119.4(10)
C17 C18 H18 120.3
C19 C18 H18 120.3
N3 C19 C18 119.8(9)
N3 C19 C20 115.5(8)
C18 C19 C20 124.7(9)
N4 C20 C21 121.5(9)
N4 C20 C19 113.2(8)
C21 C20 C19 125.2(9)
C20 C21 C22 118.4(10)
C20 C21 H21 120.8
C22 C21 H21 120.8
C23 C22 C21 119.6(11)
C23 C22 H22 120.2
C21 C22 H22 120.2
C22 C23 C24 119.0(10)
C22 C23 H23 120.5
C24 C23 H23 120.5
N4 C24 C23 122.4(9)
N4 C24 H24 118.8
C23 C24 H24 118.8
O8 C25 O7 123.1(10)
O8 C25 C26 119.9(10)
O7 C25 C26 117.0(9)
O9 C26 C25 110.3(8)
O9 C26 C27 111.6(8)
C25 C26 C27 107.9(8)
O9 C26 H26 109.0
C25 C26 H26 109.0
C27 C26 H26 109.0
O10 C27 C28 111.7(8)
O10 C27 C26 110.5(8)
C28 C27 C26 107.6(8)
O10 C27 H27 109.0
C28 C27 H27 109.0
C26 C27 H27 109.0
O12 C28 O11 122.1(9)
O12 C28 C27 122.0(9)
O11 C28 C27 115.9(8)
N5 C29 C30 122.8(9)
N5 C29 H29 118.6
C30 C29 H29 118.6
C29 C30 C31 117.5(10)
C29 C30 H30 121.3
C31 C30 H30 121.3
C32 C31 C30 119.8(11)
C32 C31 H31 120.1
C30 C31 H31 120.1
C33 C32 C31 119.7(10)
C33 C32 H32 120.2
C31 C32 H32 120.2
N5 C33 C32 120.8(9)
N5 C33 C34 113.3(9)
C32 C33 C34 125.9(10)
N6 C34 C35 120.8(10)
N6 C34 C33 115.2(9)
C35 C34 C33 124.0(10)
C34 C35 C36 118.6(11)
C34 C35 H35 120.7
C36 C35 H35 120.7
C37 C36 C35 118.8(10)
C37 C36 H36 120.6
C35 C36 H36 120.6
C38 C37 C36 119.6(11)
C38 C37 H37 120.2
C36 C37 H37 120.2
N6 C38 C37 121.3(11)
N6 C38 H38 119.4
C37 C38 H38 119.4
N7 C39 C40 119.5(9)
N7 C39 H39 120.2
C40 C39 H39 120.2
C41 C40 C39 119.6(9)
C41 C40 H40 120.2
C39 C40 H40 120.2
C42 C41 C40 120.4(9)
C42 C41 H41 119.8
C40 C41 H41 119.8
C41 C42 C43 118.5(9)
C41 C42 H42 120.7
C43 C42 H42 120.7
N7 C43 C42 122.3(9)
N7 C43 C44 112.6(8)
C42 C43 C44 125.1(8)
N8 C44 C45 120.4(8)
N8 C44 C43 114.5(8)
C45 C44 C43 125.1(8)
C46 C45 C44 120.0(9)
C46 C45 H45 120.0
C44 C45 H45 120.0
C45 C46 C47 119.8(9)
C45 C46 H46 120.1
C47 C46 H46 120.1
C48 C47 C46 118.5(10)
C48 C47 H47 120.8
C46 C47 H47 120.8
N8 C48 C47 121.3(9)
N8 C48 H48 119.3
C47 C48 H48 119.3
O14 C49 O13 122.9(9)
O14 C49 C50 122.0(9)
O13 C49 C50 115.1(8)
O15 C50 C49 112.7(8)
O15 C50 C51 112.3(7)
C49 C50 C51 107.4(7)
O15 C50 H50 108.1
C49 C50 H50 108.1
C51 C50 H50 108.1
O16 C51 C52 112.3(8)
O16 C51 C50 111.3(7)
C52 C51 C50 108.3(7)
O16 C51 H51 108.3
C52 C51 H51 108.3
C50 C51 H51 108.3
O18 C52 O17 121.9(9)
O18 C52 C51 121.4(9)
O17 C52 C51 116.6(8)
N9 C53 C54 120.7(10)
N9 C53 H53 119.7
C54 C53 H53 119.7
C55 C54 C53 120.3(9)
C55 C54 H54 119.9
C53 C54 H54 119.9
C56 C55 C54 118.6(10)
C56 C55 H55 120.7
C54 C55 H55 120.7
C55 C56 C57 120.3(10)
C55 C56 H56 119.9
C57 C56 H56 119.9
N9 C57 C56 120.6(9)
N9 C57 C58 113.6(8)
C56 C57 C58 125.9(10)
N10 C58 C59 121.4(9)
N10 C58 C57 113.3(8)
C59 C58 C57 125.3(9)
C58 C59 C60 119.0(10)
C58 C59 H59 120.5
C60 C59 H59 120.5
C61 C60 C59 120.0(10)
C61 C60 H60 120.0
C59 C60 H60 120.0
C60 C61 C62 118.8(9)
C60 C61 H61 120.6
C62 C61 H61 120.6
N10 C62 C61 120.7(9)
N10 C62 H62 119.6
C61 C62 H62 119.6
N11 C63 C64 121.1(11)
N11 C63 H63 119.4
C64 C63 H63 119.4
C65 C64 C63 120.2(12)
C65 C64 H64 119.9
C63 C64 H64 119.9
C64 C65 C66 119.0(11)
C64 C65 H65 120.5
C66 C65 H65 120.5
C67 C66 C65 117.8(12)
C67 C66 H66 121.1
C65 C66 H66 121.1
N11 C67 C66 121.7(11)
N11 C67 C68 113.9(9)
C66 C67 C68 124.3(11)
N12 C68 C69 121.3(10)
N12 C68 C67 113.7(9)
C69 C68 C67 125.0(11)
C70 C69 C68 118.3(12)
C70 C69 H69 120.8
C68 C69 H69 120.8
C69 C70 C71 121.2(11)
C69 C70 H70 119.4
C71 C70 H70 119.4
C72 C71 C70 118.5(12)
C72 C71 H71 120.8
C70 C71 H71 120.8
N12 C72 C71 121.8(11)
N12 C72 H72 119.1
C71 C72 H72 119.1
C5 N1 C9 119.4(9)
C5 N1 Pt1 126.1(7)
C9 N1 Pt1 114.6(7)
C10 N2 C14 119.3(9)
C10 N2 Pt1 116.5(7)
C14 N2 Pt1 124.2(7)
C15 N3 C19 120.3(8)
C15 N3 Pt2 124.7(6)
C19 N3 Pt2 115.0(6)
C24 N4 C20 119.0(9)
C24 N4 Pt2 124.8(7)
C20 N4 Pt2 116.1(7)
C29 N5 C33 119.4(9)
C29 N5 Pt3 124.9(7)
C33 N5 Pt3 115.7(7)
C34 N6 C38 121.0(9)
C34 N6 Pt3 115.5(6)
C38 N6 Pt3 123.5(8)
C43 N7 C39 119.6(8)
C43 N7 Pt4 117.1(6)
C39 N7 Pt4 123.3(6)
C48 N8 C44 120.0(8)
C48 N8 Pt4 124.3(6)
C44 N8 Pt4 115.7(6)
C53 N9 C57 119.6(8)
C53 N9 Pt5 124.1(7)
C57 N9 Pt5 116.3(6)
C62 N10 C58 119.9(8)
C62 N10 Pt5 123.5(7)
C58 N10 Pt5 116.6(6)
C67 N11 C63 120.0(9)
C67 N11 Pt6 116.1(7)
C63 N11 Pt6 123.8(8)
C72 N12 C68 118.9(9)
C72 N12 Pt6 125.6(8)
C68 N12 Pt6 115.5(7)
C1 O1 Pt1 112.7(7)
C2 O3 Pt1 109.4(6)
C3 O4 Pt2 109.7(6)
C4 O5 Pt2 113.4(6)
C25 O7 Pt3 112.5(7)
C26 O9 Pt3 109.9(6)
C27 O10 Pt4 111.5(5)
C28 O11 Pt4 114.2(6)
C49 O13 Pt5 113.7(5)
C50 O15 Pt5 109.2(5)
C51 O16 Pt6 107.6(5)
C52 O17 Pt6 112.0(6)
H19A O19B H19B 109.5
H18A O18B H18B 109.5
H1SA O1S H1SB 109.5
H2SA O2S H2SB 109.5
H3SA O3S H3SB 109.5
H4SA O4S H4SB 109.5
H5SA O5S H5SB 109.5
H6SA O6S H6SB 109.5
H7SA O7S H7SB 109.5
H8SA O8S H8SB 109.5
H9SA O9S H9SB 109.5
H10A O10S H10B 109.5
H11A O11S H11B 109.5
H12A O12S H12B 109.5
H13A O13S H13B 109.5
H14A O14S H14B 109.5
H15A O15S H15B 114(10)
H16A O16S H16B 109.5
H17A O17S H17B 109.5

loop_
_geom_bond_atom_site_label_1
_geom_bond_atom_site_label_2
_geom_bond_distance
Pt1 N2 1.986(8)
Pt1 N1 1.997(8)
Pt1 O3 1.999(6)
Pt1 O1 2.021(7)
Pt2 N3 1.996(8)
Pt2 N4 1.997(7)
Pt2 O5 2.005(7)
Pt2 O4 2.012(6)
Pt3 O9 1.981(7)
Pt3 N5 1.997(8)
Pt3 N6 2.000(8)
Pt3 O7 2.016(7)
Pt4 N7 1.984(7)
Pt4 N8 1.986(7)
Pt4 O10 2.001(6)
Pt4 O11 2.002(6)
Pt4 Pt5 3.2263(5)
Pt5 N9 1.978(8)
Pt5 N10 1.984(7)
Pt5 O15 2.014(6)
Pt5 O13 2.015(6)
Pt6 N11 1.981(8)
Pt6 N12 1.985(8)
Pt6 O16 2.017(7)
Pt6 O17 2.023(6)
C1 O2 1.238(12)
C1 O1 1.306(13)
C1 C2 1.510(15)
C2 O3 1.410(11)
C2 C3 1.556(13)
C2 H2 1.0000
C3 O4 1.399(12)
C3 C4 1.523(15)
C3 H3 1.0000
C4 O6 1.232(12)
C4 O5 1.310(12)
C5 N1 1.298(13)
C5 C6 1.401(15)
C5 H5 0.9500
C6 C7 1.371(17)
C6 H6 0.9500
C7 C8 1.385(17)
C7 H7 0.9500
C8 C9 1.376(15)
C8 H8 0.9500
C9 N1 1.382(13)
C9 C10 1.462(15)
C10 N2 1.352(12)
C10 C11 1.394(14)
C11 C12 1.354(17)
C11 H11 0.9500
C12 C13 1.409(17)
C12 H12 0.9500
C13 C14 1.362(14)
C13 H13 0.9500
C14 N2 1.355(13)
C14 H14 0.9500
C15 N3 1.337(13)
C15 C16 1.374(14)
C15 H15 0.9500
C16 C17 1.367(15)
C16 H16 0.9500
C17 C18 1.384(16)
C17 H17 0.9500
C18 C19 1.392(14)
C18 H18 0.9500
C19 N3 1.341(11)
C19 C20 1.462(14)
C20 N4 1.345(12)
C20 C21 1.387(13)
C21 C22 1.388(16)
C21 H21 0.9500
C22 C23 1.361(15)
C22 H22 0.9500
C23 C24 1.377(14)
C23 H23 0.9500
C24 N4 1.330(12)
C24 H24 0.9500
C25 O8 1.247(12)
C25 O7 1.287(12)
C25 C26 1.521(14)
C26 O9 1.411(11)
C26 C27 1.556(14)
C26 H26 1.0000
C27 O10 1.384(11)
C27 C28 1.518(14)
C27 H27 1.0000
C28 O12 1.224(11)
C28 O11 1.298(11)
C29 N5 1.337(12)
C29 C30 1.379(15)
C29 H29 0.9500
C30 C31 1.390(15)
C30 H30 0.9500
C31 C32 1.384(15)
C31 H31 0.9500
C32 C33 1.367(15)
C32 H32 0.9500
C33 N5 1.357(12)
C33 C34 1.465(13)
C34 N6 1.332(13)
C34 C35 1.389(14)
C35 C36 1.403(15)
C35 H35 0.9500
C36 C37 1.381(17)
C36 H36 0.9500
C37 C38 1.367(15)
C37 H37 0.9500
C38 N6 1.338(13)
C38 H38 0.9500
C39 N7 1.360(12)
C39 C40 1.405(13)
C39 H39 0.9500
C40 C41 1.378(14)
C40 H40 0.9500
C41 C42 1.358(14)
C41 H41 0.9500
C42 C43 1.389(13)
C42 H42 0.9500
C43 N7 1.346(11)
C43 C44 1.473(13)
C44 N8 1.352(11)
C44 C45 1.391(12)
C45 C46 1.349(14)
C45 H45 0.9500
C46 C47 1.402(15)
C46 H46 0.9500
C47 C48 1.380(13)
C47 H47 0.9500
C48 N8 1.347(12)
C48 H48 0.9500
C49 O14 1.212(11)
C49 O13 1.310(11)
C49 C50 1.523(13)
C50 O15 1.402(11)
C50 C51 1.568(13)
C50 H50 1.0000
C51 O16 1.405(11)
C51 C52 1.503(13)
C51 H51 1.0000
C52 O18 1.241(11)
C52 O17 1.302(11)
C53 N9 1.344(12)
C53 C54 1.390(14)
C53 H53 0.9500
C54 C55 1.378(16)
C54 H54 0.9500
C55 C56 1.364(15)
C55 H55 0.9500
C56 C57 1.391(13)
C56 H56 0.9500
C57 N9 1.361(12)
C57 C58 1.475(14)
C58 N10 1.352(12)
C58 C59 1.357(14)
C59 C60 1.410(15)
C59 H59 0.9500
C60 C61 1.346(14)
C60 H60 0.9500
C61 C62 1.409(13)
C61 H61 0.9500
C62 N10 1.346(12)
C62 H62 0.9500
C63 N11 1.355(13)
C63 C64 1.377(15)
C63 H63 0.9500
C64 C65 1.373(19)
C64 H64 0.9500
C65 C66 1.421(19)
C65 H65 0.9500
C66 C67 1.398(15)
C66 H66 0.9500
C67 N11 1.344(13)
C67 C68 1.474(15)
C68 N12 1.360(13)
C68 C69 1.405(15)
C69 C70 1.333(18)
C69 H69 0.9500
C70 C71 1.393(17)
C70 H70 0.9500
C71 C72 1.370(14)
C71 H71 0.9500
C72 N12 1.344(13)
C72 H72 0.9500
O19B H19A 0.8701
O19B H19B 0.8700
O18B H18A 0.8700
O18B H18B 0.8698
O1S H1SA 0.8700
O1S H1SB 0.8702
O2S H2SA 0.8703
O2S H2SB 0.8700
O3S H3SA 0.8700
O3S H3SB 0.8700
O4S H4SA 0.8700
O4S H4SB 0.8699
O5S H5SA 0.8699
O5S H5SB 0.8701
O6S H6SA 0.8699
O6S H6SB 0.8698
O7S H7SA 0.8700
O7S H7SB 0.8704
O8S H8SA 0.8700
O8S H8SB 0.8701
O9S H9SA 0.8701
O9S H9SB 0.8697
O10S H10A 0.8700
O10S H10B 0.8700
O11S H11A 0.8701
O11S H11B 0.8700
O12S H12A 0.8700
O12S H12B 0.8698
O13S H13A 0.8700
O13S H13B 0.8702
O14S H14A 0.8700
O14S H14B 0.8699
O15S H15A 1.0(2)
O15S H15B 0.7(2)
O16S H16A 0.8701
O16S H16B 0.8700
O17S H17A 0.8700
O17S H17B 0.8700

loop_
_geom_hbond_atom_site_label_D
_geom_hbond_atom_site_label_H
_geom_hbond_atom_site_label_A
_geom_hbond_distance_DH
_geom_hbond_distance_HA
_geom_hbond_distance_DA
_geom_hbond_angle_DHA
_geom_hbond_site_symmetry_A
O2S H2SB O9 0.87 1.84 2.668(10) 159.3 .
O2S H2SA O4 0.87 1.75 2.622(10) 179.5 .
O1S H1SB O10 0.87 1.84 2.674(9) 160.9 .
O5S H5SB O3 0.87 1.86 2.670(10) 153.2 1_565
O5S H5SA O16 0.87 1.97 2.694(9) 139.3 .

loop_
_geom_torsion_atom_site_label_1
_geom_torsion_atom_site_label_2
_geom_torsion_atom_site_label_3
_geom_torsion_atom_site_label_4
_geom_torsion
O2 C1 C2 O3 -163.5(9)
O1 C1 C2 O3 16.8(13)
O2 C1 C2 C3 74.9(12)
O1 C1 C2 C3 -104.9(10)
O3 C2 C3 O4 -65.0(10)
C1 C2 C3 O4 57.7(10)
O3 C2 C3 C4 58.6(10)
C1 C2 C3 C4 -178.7(8)
O4 C3 C4 O6 -167.6(9)
C2 C3 C4 O6 69.2(11)
O4 C3 C4 O5 14.8(12)
C2 C3 C4 O5 -108.4(10)
N1 C5 C6 C7 2(2)
C5 C6 C7 C8 -2(2)
C6 C7 C8 C9 0.4(19)
C7 C8 C9 N1 0.5(17)
C7 C8 C9 C10 -179.3(11)
C8 C9 C10 N2 -179.2(10)
N1 C9 C10 N2 1.1(13)
C8 C9 C10 C11 -0.3(17)
N1 C9 C10 C11 179.9(10)
N2 C10 C11 C12 -1.1(16)
C9 C10 C11 C12 -179.9(10)
C10 C11 C12 C13 -0.8(17)
C11 C12 C13 C14 2.2(17)
C12 C13 C14 N2 -1.8(16)
N3 C15 C16 C17 -0.3(17)
C15 C16 C17 C18 0.5(18)
C16 C17 C18 C19 -0.3(18)
C17 C18 C19 N3 -0.2(17)
C17 C18 C19 C20 -179.1(11)
N3 C19 C20 N4 2.2(14)
C18 C19 C20 N4 -178.8(10)
N3 C19 C20 C21 -175.0(10)
C18 C19 C20 C21 4.0(18)
N4 C20 C21 C22 2.6(16)
C19 C20 C21 C22 179.5(11)
C20 C21 C22 C23 -2.6(16)
C21 C22 C23 C24 2.0(17)
C22 C23 C24 N4 -1.3(16)
O8 C25 C26 O9 -163.7(9)
O7 C25 C26 O9 18.0(13)
O8 C25 C26 C27 74.2(12)
O7 C25 C26 C27 -104.2(10)
O9 C26 C27 O10 -66.3(10)
C25 C26 C27 O10 55.1(10)
O9 C26 C27 C28 56.0(10)
C25 C26 C27 C28 177.4(8)
O10 C27 C28 O12 -166.4(9)
C26 C27 C28 O12 72.1(12)
O10 C27 C28 O11 15.6(12)
C26 C27 C28 O11 -105.9(10)
N5 C29 C30 C31 -2.0(18)
C29 C30 C31 C32 1.4(18)
C30 C31 C32 C33 -1.0(18)
C31 C32 C33 N5 1.1(17)
C31 C32 C33 C34 -179.4(11)
N5 C33 C34 N6 0.1(14)
C32 C33 C34 N6 -179.4(11)
N5 C33 C34 C35 -178.7(10)
C32 C33 C34 C35 1.7(18)
N6 C34 C35 C36 -0.3(15)
C33 C34 C35 C36 178.5(10)
C34 C35 C36 C37 -0.3(15)
C35 C36 C37 C38 1.5(16)
C36 C37 C38 N6 -2.1(17)
N7 C39 C40 C41 -1.2(17)
C39 C40 C41 C42 1.8(18)
C40 C41 C42 C43 -0.9(18)
C41 C42 C43 N7 -0.8(18)
C41 C42 C43 C44 179.0(10)
N7 C43 C44 N8 -1.1(13)
C42 C43 C44 N8 179.0(11)
N7 C43 C44 C45 179.8(10)
C42 C43 C44 C45 -0.1(18)
N8 C44 C45 C46 -0.2(17)
C43 C44 C45 C46 178.9(11)
C44 C45 C46 C47 -1.5(18)
C45 C46 C47 C48 2.2(18)
C46 C47 C48 N8 -1.2(17)
O14 C49 C50 O15 -160.7(9)
O13 C49 C50 O15 20.6(11)
O14 C49 C50 C51 75.0(11)
O13 C49 C50 C51 -103.7(9)
O15 C50 C51 O16 -65.0(9)
C49 C50 C51 O16 59.5(10)
O15 C50 C51 C52 58.9(10)
C49 C50 C51 C52 -176.6(8)
O16 C51 C52 O18 -158.2(8)
C50 C51 C52 O18 78.6(11)
O16 C51 C52 O17 24.5(11)
C50 C51 C52 O17 -98.7(9)
N9 C53 C54 C55 -0.3(18)
C53 C54 C55 C56 0.4(19)
C54 C55 C56 C57 0.0(19)
C55 C56 C57 N9 -0.5(18)
C55 C56 C57 C58 178.7(12)
N9 C57 C58 N10 -0.7(14)
C56 C57 C58 N10 179.9(11)
N9 C57 C58 C59 179.0(11)
C56 C57 C58 C59 -0.3(19)
N10 C58 C59 C60 -1.3(17)
C57 C58 C59 C60 179.0(11)
C58 C59 C60 C61 0.0(17)
C59 C60 C61 C62 1.8(17)
C60 C61 C62 N10 -2.5(17)
N11 C63 C64 C65 -3.5(19)
C63 C64 C65 C66 1.5(19)
C64 C65 C66 C67 1.4(18)
C65 C66 C67 N11 -2.4(17)
C65 C66 C67 C68 -179.3(11)
N11 C67 C68 N12 2.5(14)
C66 C67 C68 N12 179.6(10)
N11 C67 C68 C69 -176.1(11)
C66 C67 C68 C69 1.0(18)
N12 C68 C69 C70 0.3(19)
C67 C68 C69 C70 178.9(11)
C68 C69 C70 C71 1(2)
C69 C70 C71 C72 -1(2)
C70 C71 C72 N12 -0.3(19)
C6 C5 N1 C9 -1.2(18)
C6 C5 N1 Pt1 179.9(9)
C8 C9 N1 C5 -0.1(16)
C10 C9 N1 C5 179.7(10)
C8 C9 N1 Pt1 178.9(9)
C10 C9 N1 Pt1 -1.3(11)
C11 C10 N2 C14 1.4(14)
C9 C10 N2 C14 -179.6(8)
C11 C10 N2 Pt1 -179.3(8)
C9 C10 N2 Pt1 -0.4(11)
C13 C14 N2 C10 0.0(15)
C13 C14 N2 Pt1 -179.2(8)
C16 C15 N3 C19 -0.2(16)
C16 C15 N3 Pt2 -179.8(8)
C18 C19 N3 C15 0.4(15)
C20 C19 N3 C15 179.4(9)
C18 C19 N3 Pt2 -180.0(8)
C20 C19 N3 Pt2 -1.0(12)
C23 C24 N4 C20 1.2(15)
C23 C24 N4 Pt2 -175.2(8)
C21 C20 N4 C24 -1.9(15)
C19 C20 N4 C24 -179.1(9)
C21 C20 N4 Pt2 174.9(8)
C19 C20 N4 Pt2 -2.4(11)
C30 C29 N5 C33 2.2(17)
C30 C29 N5 Pt3 -176.1(9)
C32 C33 N5 C29 -1.7(16)
C34 C33 N5 C29 178.7(9)
C32 C33 N5 Pt3 176.7(9)
C34 C33 N5 Pt3 -2.8(12)
C35 C34 N6 C38 -0.3(15)
C33 C34 N6 C38 -179.2(9)
C35 C34 N6 Pt3 -178.5(7)
C33 C34 N6 Pt3 2.7(12)
C37 C38 N6 C34 1.5(16)
C37 C38 N6 Pt3 179.5(8)
C42 C43 N7 C39 1.5(16)
C44 C43 N7 C39 -178.4(9)
C42 C43 N7 Pt4 -179.6(9)
C44 C43 N7 Pt4 0.6(12)
C40 C39 N7 C43 -0.4(15)
C40 C39 N7 Pt4 -179.3(8)
C47 C48 N8 C44 -0.5(16)
C47 C48 N8 Pt4 -179.6(8)
C45 C44 N8 C48 1.2(15)
C43 C44 N8 C48 -178.0(9)
C45 C44 N8 Pt4 -179.7(8)
C43 C44 N8 Pt4 1.2(11)
C54 C53 N9 C57 -0.1(16)
C54 C53 N9 Pt5 -179.2(8)
C56 C57 N9 C53 0.6(16)
C58 C57 N9 C53 -178.8(9)
C56 C57 N9 Pt5 179.7(8)
C58 C57 N9 Pt5 0.3(12)
C61 C62 N10 C58 1.3(15)
C61 C62 N10 Pt5 -179.2(8)
C59 C58 N10 C62 0.6(16)
C57 C58 N10 C62 -179.6(9)
C59 C58 N10 Pt5 -179.0(9)
C57 C58 N10 Pt5 0.8(12)
C66 C67 N11 C63 0.4(17)
C68 C67 N11 C63 177.7(10)
C66 C67 N11 Pt6 -179.8(8)
C68 C67 N11 Pt6 -2.6(12)
C64 C63 N11 C67 2.6(17)
C64 C63 N11 Pt6 -177.2(9)
C71 C72 N12 C68 1.2(16)
C71 C72 N12 Pt6 -177.3(9)
C69 C68 N12 C72 -1.2(16)
C67 C68 N12 C72 -179.9(10)
C69 C68 N12 Pt6 177.4(9)
C67 C68 N12 Pt6 -1.3(12)
O2 C1 O1 Pt1 -176.9(8)
C2 C1 O1 Pt1 2.8(11)
C1 C2 O3 Pt1 -27.3(9)
C3 C2 O3 Pt1 92.7(8)
C4 C3 O4 Pt2 -25.1(10)
C2 C3 O4 Pt2 95.2(8)
O6 C4 O5 Pt2 -174.0(8)
C3 C4 O5 Pt2 3.7(11)
O8 C25 O7 Pt3 -175.5(8)
C26 C25 O7 Pt3 2.8(11)
C25 C26 O9 Pt3 -29.4(9)
C27 C26 O9 Pt3 90.6(8)
C28 C27 O10 Pt4 -23.7(9)
C26 C27 O10 Pt4 96.2(7)
O12 C28 O11 Pt4 -177.4(8)
C27 C28 O11 Pt4 0.7(11)
O14 C49 O13 Pt5 179.4(8)
C50 C49 O13 Pt5 -2.0(10)
C49 C50 O15 Pt5 -27.9(9)
C51 C50 O15 Pt5 93.6(7)
C52 C51 O16 Pt6 -31.5(8)
C50 C51 O16 Pt6 90.1(7)
O18 C52 O17 Pt6 179.1(7)
C51 C52 O17 Pt6 -3.7(10)
